data_2223330
loop_
_publ_author_name
'Jing, Lin-Hai'

_publ_section_title
;
 <i>N</i>,<i>N</i>'-Bis(4-chlorophenyl)naphthalene-1,4-dicarboxamide
 <i>N</i>,<i>N</i>-dimethylformamide disolvate
;
_journal_coeditor_code CI2896
_journal_issue 10
_journal_name_full 'Acta Crystallographica Section E'
_journal_page_first o2414
_journal_paper_doi 10.1107/S1600536809034394
_journal_volume 65
_journal_year 2009
_chemical_formula_iupac 'C24 H16 Cl2 N2 O2, 2C3 H7 N O'
_chemical_formula_moiety 'C24 H16 Cl2 N2 O2, 2C3 H7 N O'
_chemical_formula_sum 'C30 H30 Cl2 N4 O4'
_chemical_formula_weight 581.48
_chemical_name_systematic
;
<i>N</i>,<i>N</i>'-Bis(4-chlorophenyl)naphthalene-1,4-dicarboxamide
<i>N</i>,<i>N</i>-dimethylformamide disolvate
;
_space_group_IT_number 2
_symmetry_cell_setting triclinic
_symmetry_space_group_name_Hall '-P 1'
_symmetry_space_group_name_H-M 'P -1'
_atom_sites_solution_hydrogens geom
_atom_sites_solution_primary direct
_atom_sites_solution_secondary difmap
_audit_creation_method SHELXL-97
_cell_angle_alpha 101.75
_cell_angle_beta 111.843(3)
_cell_angle_gamma 110.833(2)
_cell_formula_units_Z 2
_cell_length_a 12.040(3)
_cell_length_b 12.121(3)
_cell_length_c 12.295(3)
_cell_measurement_reflns_used 4703
_cell_measurement_temperature 93(2)
_cell_measurement_theta_max 27.51
_cell_measurement_theta_min 3.24
_cell_volume 1435.1(6)
_computing_cell_refinement 'RAPID-AUTO (Rigaku, 2004)'
_computing_data_collection 'RAPID-AUTO (Rigaku, 2004)'
_computing_data_reduction 'RAPID-AUTO (Rigaku, 2004)'
_computing_molecular_graphics 'XP in SHELXTL (Sheldrick, 2008)'
_computing_publication_material 'SHELXL97 (Sheldrick, 2008)'
_computing_structure_refinement 'SHELXL97 (Sheldrick, 2008)'
_computing_structure_solution 'SHELXS97 (Sheldrick, 2008)'
_diffrn_ambient_temperature 93(2)
_diffrn_measured_fraction_theta_full 0.978
_diffrn_measured_fraction_theta_max 0.978
_diffrn_measurement_device_type 'Rigaku SPIDER'
_diffrn_measurement_method \w
_diffrn_radiation_monochromator graphite
_diffrn_radiation_source 'Rotating Anode'
_diffrn_radiation_type MoK\a
_diffrn_radiation_wavelength 0.71073
_diffrn_reflns_av_R_equivalents 0.0205
_diffrn_reflns_av_sigmaI/netI 0.0356
_diffrn_reflns_limit_h_max 14
_diffrn_reflns_limit_h_min -14
_diffrn_reflns_limit_k_max 15
_diffrn_reflns_limit_k_min -15
_diffrn_reflns_limit_l_max 15
_diffrn_reflns_limit_l_min -15
_diffrn_reflns_number 11770
_diffrn_reflns_theta_full 27.50
_diffrn_reflns_theta_max 27.50
_diffrn_reflns_theta_min 3.24
_diffrn_standards_decay_% 0
_diffrn_standards_interval_count 0
_diffrn_standards_interval_time 0
_diffrn_standards_number 0
_exptl_absorpt_coefficient_mu 0.269
_exptl_absorpt_correction_type none
_exptl_crystal_colour Colourless
_exptl_crystal_density_diffrn 1.346
_exptl_crystal_density_method 'not measured'
_exptl_crystal_description Block
_exptl_crystal_F_000 608
_exptl_crystal_size_max 0.40
_exptl_crystal_size_mid 0.33
_exptl_crystal_size_min 0.30
_refine_diff_density_max 0.350
_refine_diff_density_min -0.215
_refine_ls_extinction_method none
_refine_ls_goodness_of_fit_ref 1.000
_refine_ls_hydrogen_treatment mixed
_refine_ls_matrix_type full
_refine_ls_number_parameters 373
_refine_ls_number_reflns 6317
_refine_ls_number_restraints 0
_refine_ls_restrained_S_all 1.000
_refine_ls_R_factor_all 0.0493
_refine_ls_R_factor_gt 0.0359
_refine_ls_shift/su_max 0.001
_refine_ls_shift/su_mean 0.000
_refine_ls_structure_factor_coef Fsqd
_refine_ls_weighting_details 'calc w=1/[\s^2^(Fo^2^)+(0.0495P)^2^+0.26P] where P=(Fo^2^+2Fc^2^)/3'
_refine_ls_weighting_scheme calc
_refine_ls_wR_factor_gt 0.0892
_refine_ls_wR_factor_ref 0.0953
_reflns_number_gt 5120
_reflns_number_total 6317
_reflns_threshold_expression I>2\s(I)
_cod_data_source_file ci2896.cif
_cod_data_source_block I
_cod_depositor_comments
;
The following automatic conversions were performed:
'_symmetry_cell_setting' value 'Triclinic' changed to 'triclinic'
according to '/home/saulius/struct/CIF-dictionaries/cif_core.dic'
dictionary named 'cif_core.dic' version 2.4.1 from 2010-06-29.

Automatic conversion script
Id: cif_fix_enum 1527 2010-12-29 10:47:43Z saulius 

The following automatic conversions were performed:

'_symmetry_cell_setting' value 'Triclinic' changed to 'triclinic'
according to /home/saulius/struct/CIF-dictionaries/cif_core.dic
dictionary named 'cif_core.dic' version 2.4.1 from 2010-06-29.

Automatic conversion script
Id: cif_fix_values 1715 2011-07-08 13:25:40Z adriana 
;
_cod_database_code 2223330
_cod_database_fobs_code 2223330

loop_
_symmetry_equiv_pos_as_xyz
'x, y, z'
'-x, -y, -z'

loop_
_atom_site_type_symbol
_atom_site_label
_atom_site_fract_x
_atom_site_fract_y
_atom_site_fract_z
_atom_site_U_iso_or_equiv
_atom_site_adp_type
_atom_site_calc_flag
_atom_site_refinement_flags
_atom_site_occupancy
_atom_site_disorder_assembly
_atom_site_disorder_group
Cl Cl1 1.14954(4) 0.24083(4) 1.06116(4) 0.02618(10) Uani d . 1 . .
Cl Cl2 0.34115(4) 1.10782(4) 0.16440(4) 0.02949(11) Uani d . 1 . .
O O1 0.72486(10) 0.35489(10) 0.60000(10) 0.0254(2) Uani d . 1 . .
O O2 0.78897(10) 0.97633(10) 0.58937(10) 0.0223(2) Uani d . 1 . .
N N1 0.93824(12) 0.51036(12) 0.75515(11) 0.0166(3) Uani d . 1 . .
N N2 0.58949(12) 0.82237(12) 0.41155(11) 0.0185(3) Uani d . 1 . .
C C1 0.79112(14) 0.56799(13) 0.61081(12) 0.0152(3) Uani d . 1 . .
C C2 0.68071(14) 0.57861(13) 0.60897(13) 0.0175(3) Uani d . 1 . .
H H2 0.6230 0.5214 0.6305 0.021 Uiso calc R 1 . .
C C3 0.65240(14) 0.67394(13) 0.57528(13) 0.0172(3) Uani d . 1 . .
H H3 0.5759 0.6806 0.5746 0.021 Uiso calc R 1 . .
C C4 0.73406(14) 0.75669(13) 0.54364(12) 0.0158(3) Uani d . 1 . .
C C5 0.92703(15) 0.82315(14) 0.49705(14) 0.0204(3) Uani d . 1 . .
H H5 0.9085 0.8876 0.4746 0.024 Uiso calc R 1 . .
C C6 1.03101(16) 0.80760(15) 0.48905(15) 0.0239(3) Uani d . 1 . .
H H6 1.0837 0.8606 0.4607 0.029 Uiso calc R 1 . .
C C7 1.06006(16) 0.71245(15) 0.52307(14) 0.0232(3) Uani d . 1 . .
H H7 1.1325 0.7018 0.5176 0.028 Uiso calc R 1 . .
C C8 0.98458(15) 0.63599(14) 0.56367(13) 0.0193(3) Uani d . 1 . .
H H8 1.0060 0.5731 0.5869 0.023 Uiso calc R 1 . .
C C9 0.87465(14) 0.64829(13) 0.57208(12) 0.0151(3) Uani d . 1 . .
C C10 0.84593(14) 0.74473(13) 0.53832(12) 0.0157(3) Uani d . 1 . .
C C11 0.81469(14) 0.46640(13) 0.65323(13) 0.0159(3) Uani d . 1 . .
C C12 0.98484(14) 0.44042(13) 0.82256(13) 0.0153(3) Uani d . 1 . .
C C13 0.91798(15) 0.30732(13) 0.77869(13) 0.0187(3) Uani d . 1 . .
H H13 0.8375 0.2585 0.6987 0.022 Uiso calc R 1 . .
C C14 0.96930(15) 0.24596(14) 0.85217(14) 0.0203(3) Uani d . 1 . .
H H14 0.9242 0.1552 0.8226 0.024 Uiso calc R 1 . .
C C15 1.08613(15) 0.31781(14) 0.96829(13) 0.0181(3) Uani d . 1 . .
C C16 1.15477(14) 0.45050(14) 1.01369(13) 0.0183(3) Uani d . 1 . .
H H16 1.2352 0.4988 1.0937 0.022 Uiso calc R 1 . .
C C17 1.10346(14) 0.51115(14) 0.93975(13) 0.0177(3) Uani d . 1 . .
H H17 1.1496 0.6019 0.9693 0.021 Uiso calc R 1 . .
C C18 0.70864(14) 0.86425(13) 0.51829(13) 0.0167(3) Uani d . 1 . .
C C19 0.53522(14) 0.89601(13) 0.35801(13) 0.0164(3) Uani d . 1 . .
C C20 0.58492(14) 1.02652(13) 0.42169(14) 0.0180(3) Uani d . 1 . .
H H20 0.6596 1.0709 0.5056 0.022 Uiso calc R 1 . .
C C21 0.52446(15) 1.09143(14) 0.36147(13) 0.0190(3) Uani d . 1 . .
H H21 0.5579 1.1804 0.4038 0.023 Uiso calc R 1 . .
C C22 0.41559(15) 1.02545(14) 0.23974(13) 0.0184(3) Uani d . 1 . .
C C23 0.36372(15) 0.89561(14) 0.17557(14) 0.0211(3) Uani d . 1 . .
H H23 0.2882 0.8515 0.0921 0.025 Uiso calc R 1 . .
C C24 0.42413(15) 0.83144(14) 0.23555(14) 0.0209(3) Uani d . 1 . .
H H24 0.3895 0.7423 0.1928 0.025 Uiso calc R 1 . .
O O3 0.48112(11) 0.56240(10) 0.23871(10) 0.0235(2) Uani d . 1 . .
O O4 0.12745(11) 0.77715(10) -0.12739(10) 0.0301(3) Uani d . 1 . .
N N3 0.62413(14) 0.49392(13) 0.20677(14) 0.0286(3) Uani d . 1 . .
N N4 0.19877(13) 0.95703(12) -0.16672(12) 0.0244(3) Uani d . 1 . .
C C25 0.53141(16) 0.48995(15) 0.24215(15) 0.0254(3) Uani d . 1 . .
H H25 0.5014 0.4255 0.2728 0.030 Uiso calc R 1 . .
C C26 0.6798(2) 0.4056(2) 0.2165(2) 0.0498(5) Uani d . 1 . .
H H26A 0.6433 0.3516 0.2570 0.060 Uiso calc R 1 . .
H H26B 0.7790 0.4541 0.2676 0.060 Uiso calc R 1 . .
H H26C 0.6544 0.3516 0.1313 0.060 Uiso calc R 1 . .
C C27 0.6761(2) 0.58983(19) 0.1596(2) 0.0437(5) Uani d . 1 . .
H H27A 0.6471 0.5480 0.0697 0.052 Uiso calc R 1 . .
H H27B 0.7756 0.6359 0.2084 0.052 Uiso calc R 1 . .
H H27C 0.6406 0.6504 0.1690 0.052 Uiso calc R 1 . .
C C28 0.11021(16) 0.86429(15) -0.15544(14) 0.0246(3) Uani d . 1 . .
H H28 0.0271 0.8645 -0.1699 0.030 Uiso calc R 1 . .
C C29 0.1742(2) 1.05877(17) -0.19713(17) 0.0386(4) Uani d . 1 . .
H H29A 0.0801 1.0386 -0.2202 0.046 Uiso calc R 1 . .
H H29B 0.1897 1.0665 -0.2687 0.046 Uiso calc R 1 . .
H H29C 0.2363 1.1398 -0.1230 0.046 Uiso calc R 1 . .
C C30 0.32963(19) 0.96522(19) -0.14314(19) 0.0411(5) Uani d . 1 . .
H H30A 0.4025 1.0433 -0.0689 0.049 Uiso calc R 1 . .
H H30B 0.3412 0.9675 -0.2176 0.049 Uiso calc R 1 . .
H H30C 0.3334 0.8903 -0.1271 0.049 Uiso calc R 1 . .
H H1N 0.9893(17) 0.5908(17) 0.7908(16) 0.024(4) Uiso d . 1 . .
H H2N 0.5477(18) 0.7389(19) 0.3633(18) 0.037(5) Uiso d . 1 . .

loop_
_atom_site_aniso_label
_atom_site_aniso_U_11
_atom_site_aniso_U_22
_atom_site_aniso_U_33
_atom_site_aniso_U_12
_atom_site_aniso_U_13
_atom_site_aniso_U_23
Cl1 0.0315(2) 0.0296(2) 0.02474(19) 0.02073(17) 0.01110(17) 0.01733(16)
Cl2 0.0385(2) 0.0270(2) 0.02280(19) 0.02399(18) 0.00642(17) 0.01041(15)
O1 0.0206(5) 0.0156(5) 0.0267(6) 0.0062(4) 0.0015(5) 0.0073(4)
O2 0.0198(5) 0.0163(5) 0.0216(5) 0.0068(4) 0.0036(4) 0.0067(4)
N1 0.0161(6) 0.0126(6) 0.0166(6) 0.0056(5) 0.0048(5) 0.0057(5)
N2 0.0186(6) 0.0138(6) 0.0178(6) 0.0082(5) 0.0034(5) 0.0058(5)
C1 0.0171(7) 0.0143(6) 0.0116(6) 0.0072(5) 0.0048(6) 0.0049(5)
C2 0.0183(7) 0.0165(7) 0.0167(7) 0.0069(6) 0.0082(6) 0.0077(5)
C3 0.0153(7) 0.0188(7) 0.0176(7) 0.0090(6) 0.0073(6) 0.0074(6)
C4 0.0164(7) 0.0159(7) 0.0120(6) 0.0081(6) 0.0040(6) 0.0049(5)
C5 0.0239(8) 0.0190(7) 0.0210(7) 0.0105(6) 0.0113(6) 0.0115(6)
C6 0.0274(8) 0.0242(8) 0.0264(8) 0.0112(7) 0.0182(7) 0.0137(6)
C7 0.0239(8) 0.0254(8) 0.0263(8) 0.0137(7) 0.0160(7) 0.0099(6)
C8 0.0232(8) 0.0198(7) 0.0183(7) 0.0125(6) 0.0108(6) 0.0080(6)
C9 0.0161(7) 0.0149(6) 0.0111(6) 0.0067(5) 0.0049(6) 0.0037(5)
C10 0.0171(7) 0.0155(7) 0.0124(6) 0.0072(6) 0.0057(6) 0.0056(5)
C11 0.0175(7) 0.0177(7) 0.0142(6) 0.0093(6) 0.0079(6) 0.0073(5)
C12 0.0179(7) 0.0175(7) 0.0159(6) 0.0104(6) 0.0101(6) 0.0091(5)
C13 0.0187(7) 0.0167(7) 0.0158(7) 0.0074(6) 0.0052(6) 0.0055(5)
C14 0.0230(8) 0.0175(7) 0.0215(7) 0.0107(6) 0.0101(6) 0.0089(6)
C15 0.0206(7) 0.0247(8) 0.0196(7) 0.0160(6) 0.0119(6) 0.0141(6)
C16 0.0170(7) 0.0231(7) 0.0157(7) 0.0109(6) 0.0073(6) 0.0077(6)
C17 0.0169(7) 0.0161(7) 0.0189(7) 0.0076(6) 0.0077(6) 0.0067(5)
C18 0.0168(7) 0.0188(7) 0.0167(7) 0.0088(6) 0.0087(6) 0.0090(5)
C19 0.0155(7) 0.0169(7) 0.0187(7) 0.0086(6) 0.0081(6) 0.0092(6)
C20 0.0180(7) 0.0175(7) 0.0169(7) 0.0088(6) 0.0071(6) 0.0057(5)
C21 0.0225(8) 0.0170(7) 0.0197(7) 0.0118(6) 0.0102(6) 0.0069(6)
C22 0.0207(7) 0.0212(7) 0.0193(7) 0.0147(6) 0.0092(6) 0.0108(6)
C23 0.0181(7) 0.0204(7) 0.0184(7) 0.0093(6) 0.0032(6) 0.0067(6)
C24 0.0208(8) 0.0141(7) 0.0209(7) 0.0076(6) 0.0048(6) 0.0056(6)
O3 0.0238(6) 0.0207(5) 0.0253(6) 0.0115(5) 0.0114(5) 0.0072(4)
O4 0.0312(6) 0.0197(6) 0.0207(5) 0.0045(5) 0.0014(5) 0.0093(4)
N3 0.0289(8) 0.0274(7) 0.0382(8) 0.0157(6) 0.0219(7) 0.0135(6)
N4 0.0322(7) 0.0215(7) 0.0198(6) 0.0118(6) 0.0130(6) 0.0095(5)
C25 0.0294(9) 0.0227(8) 0.0293(8) 0.0133(7) 0.0175(7) 0.0117(7)
C26 0.0552(13) 0.0498(13) 0.0763(16) 0.0392(11) 0.0446(12) 0.0316(12)
C27 0.0473(12) 0.0422(11) 0.0649(14) 0.0232(9) 0.0431(11) 0.0289(10)
C28 0.0267(8) 0.0238(8) 0.0165(7) 0.0089(7) 0.0070(6) 0.0077(6)
C29 0.0612(12) 0.0243(9) 0.0314(9) 0.0197(9) 0.0220(9) 0.0151(7)
C30 0.0397(11) 0.0399(11) 0.0466(11) 0.0152(9) 0.0266(10) 0.0176(9)

loop_
_atom_type_symbol
_atom_type_description
_atom_type_scat_dispersion_real
_atom_type_scat_dispersion_imag
_atom_type_scat_source
C C 0.0033 0.0016 'International Tables Vol C Tables 4.2.6.8 and 6.1.1.4'
H H 0.0000 0.0000 'International Tables Vol C Tables 4.2.6.8 and 6.1.1.4'
N N 0.0061 0.0033 'International Tables Vol C Tables 4.2.6.8 and 6.1.1.4'
O O 0.0106 0.0060 'International Tables Vol C Tables 4.2.6.8 and 6.1.1.4'
Cl Cl 0.1484 0.1585 'International Tables Vol C Tables 4.2.6.8 and 6.1.1.4'

loop_
_geom_angle_atom_site_label_1
_geom_angle_atom_site_label_2
_geom_angle_atom_site_label_3
_geom_angle_site_symmetry_1
_geom_angle_site_symmetry_3
_geom_angle
_geom_angle_publ_flag
C11 N1 C12 . . 127.53(12) ?
C11 N1 H1N . . 117.1(11) ?
C12 N1 H1N . . 114.5(12) ?
C18 N2 C19 . . 128.18(12) ?
C18 N2 H2N . . 115.0(12) ?
C19 N2 H2N . . 116.0(12) ?
C2 C1 C9 . . 120.61(13) ?
C2 C1 C11 . . 115.86(12) ?
C9 C1 C11 . . 123.53(12) ?
C1 C2 C3 . . 120.43(13) ?
C1 C2 H2 . . 119.8 ?
C3 C2 H2 . . 119.8 ?
C4 C3 C2 . . 120.57(13) ?
C4 C3 H3 . . 119.7 ?
C2 C3 H3 . . 119.7 ?
C3 C4 C10 . . 120.67(13) ?
C3 C4 C18 . . 119.65(12) ?
C10 C4 C18 . . 119.65(12) ?
C6 C5 C10 . . 121.27(14) ?
C6 C5 H5 . . 119.4 ?
C10 C5 H5 . . 119.4 ?
C5 C6 C7 . . 119.86(14) ?
C5 C6 H6 . . 120.1 ?
C7 C6 H6 . . 120.1 ?
C8 C7 C6 . . 120.34(14) ?
C8 C7 H7 . . 119.8 ?
C6 C7 H7 . . 119.8 ?
C7 C8 C9 . . 121.50(14) ?
C7 C8 H8 . . 119.2 ?
C9 C8 H8 . . 119.2 ?
C8 C9 C1 . . 123.18(13) ?
C8 C9 C10 . . 118.07(13) ?
C1 C9 C10 . . 118.74(12) ?
C5 C10 C9 . . 118.95(13) ?
C5 C10 C4 . . 122.19(13) ?
C9 C10 C4 . . 118.83(13) ?
O1 C11 N1 . . 124.73(13) ?
O1 C11 C1 . . 120.55(12) ?
N1 C11 C1 . . 114.67(12) ?
C13 C12 C17 . . 119.60(13) ?
C13 C12 N1 . . 123.54(13) ?
C17 C12 N1 . . 116.86(12) ?
C14 C13 C12 . . 119.91(13) ?
C14 C13 H13 . . 120.0 ?
C12 C13 H13 . . 120.0 ?
C15 C14 C13 . . 119.55(14) ?
C15 C14 H14 . . 120.2 ?
C13 C14 H14 . . 120.2 ?
C14 C15 C16 . . 121.55(13) ?
C14 C15 Cl1 . . 119.53(11) ?
C16 C15 Cl1 . . 118.92(11) ?
C17 C16 C15 . . 118.65(13) ?
C17 C16 H16 . . 120.7 ?
C15 C16 H16 . . 120.7 ?
C16 C17 C12 . . 120.75(13) ?
C16 C17 H17 . . 119.6 ?
C12 C17 H17 . . 119.6 ?
O2 C18 N2 . . 125.43(13) ?
O2 C18 C4 . . 121.68(12) ?
N2 C18 C4 . . 112.89(12) ?
C24 C19 C20 . . 119.68(13) ?
C24 C19 N2 . . 116.70(12) ?
C20 C19 N2 . . 123.61(13) ?
C21 C20 C19 . . 119.64(13) ?
C21 C20 H20 . . 120.2 ?
C19 C20 H20 . . 120.2 ?
C22 C21 C20 . . 119.46(13) ?
C22 C21 H21 . . 120.3 ?
C20 C21 H21 . . 120.3 ?
C21 C22 C23 . . 121.76(13) ?
C21 C22 Cl2 . . 119.18(11) ?
C23 C22 Cl2 . . 119.05(11) ?
C24 C23 C22 . . 118.64(13) ?
C24 C23 H23 . . 120.7 ?
C22 C23 H23 . . 120.7 ?
C23 C24 C19 . . 120.81(13) ?
C23 C24 H24 . . 119.6 ?
C19 C24 H24 . . 119.6 ?
C25 N3 C27 . . 120.68(14) ?
C25 N3 C26 . . 121.89(15) ?
C27 N3 C26 . . 117.41(15) ?
C28 N4 C29 . . 122.37(15) ?
C28 N4 C30 . . 120.96(14) ?
C29 N4 C30 . . 116.61(15) ?
O3 C25 N3 . . 125.73(16) ?
O3 C25 H25 . . 117.1 ?
N3 C25 H25 . . 117.1 ?
N3 C26 H26A . . 109.5 ?
N3 C26 H26B . . 109.5 ?
H26A C26 H26B . . 109.5 ?
N3 C26 H26C . . 109.5 ?
H26A C26 H26C . . 109.5 ?
H26B C26 H26C . . 109.5 ?
N3 C27 H27A . . 109.5 ?
N3 C27 H27B . . 109.5 ?
H27A C27 H27B . . 109.5 ?
N3 C27 H27C . . 109.5 ?
H27A C27 H27C . . 109.5 ?
H27B C27 H27C . . 109.5 ?
O4 C28 N4 . . 124.81(16) ?
O4 C28 H28 . . 117.6 ?
N4 C28 H28 . . 117.6 ?
N4 C29 H29A . . 109.5 ?
N4 C29 H29B . . 109.5 ?
H29A C29 H29B . . 109.5 ?
N4 C29 H29C . . 109.5 ?
H29A C29 H29C . . 109.5 ?
H29B C29 H29C . . 109.5 ?
N4 C30 H30A . . 109.5 ?
N4 C30 H30B . . 109.5 ?
H30A C30 H30B . . 109.5 ?
N4 C30 H30C . . 109.5 ?
H30A C30 H30C . . 109.5 ?
H30B C30 H30C . . 109.5 ?

loop_
_geom_bond_atom_site_label_1
_geom_bond_atom_site_label_2
_geom_bond_site_symmetry_2
_geom_bond_distance
_geom_bond_publ_flag
Cl1 C15 . 1.7462(14) ?
Cl2 C22 . 1.7473(14) ?
O1 C11 . 1.2240(17) ?
O2 C18 . 1.2238(17) ?
N1 C11 . 1.3580(18) ?
N1 C12 . 1.4138(17) ?
N1 H1N . 0.849(18) ?
N2 C18 . 1.3594(18) ?
N2 C19 . 1.4110(17) ?
N2 H2N . 0.895(19) ?
C1 C2 . 1.373(2) ?
C1 C9 . 1.4264(19) ?
C1 C11 . 1.5062(18) ?
C2 C3 . 1.4117(19) ?
C2 H2 . 0.95 ?
C3 C4 . 1.366(2) ?
C3 H3 . 0.95 ?
C4 C10 . 1.428(2) ?
C4 C18 . 1.5062(19) ?
C5 C6 . 1.366(2) ?
C5 C10 . 1.421(2) ?
C5 H5 . 0.95 ?
C6 C7 . 1.415(2) ?
C6 H6 . 0.95 ?
C7 C8 . 1.364(2) ?
C7 H7 . 0.95 ?
C8 C9 . 1.421(2) ?
C8 H8 . 0.95 ?
C9 C10 . 1.4271(19) ?
C12 C13 . 1.3930(19) ?
C12 C17 . 1.3949(19) ?
C13 C14 . 1.3914(19) ?
C13 H13 . 0.95 ?
C14 C15 . 1.380(2) ?
C14 H14 . 0.95 ?
C15 C16 . 1.388(2) ?
C16 C17 . 1.3877(19) ?
C16 H16 . 0.95 ?
C17 H17 . 0.95 ?
C19 C24 . 1.395(2) ?
C19 C20 . 1.3954(19) ?
C20 C21 . 1.3930(19) ?
C20 H20 . 0.95 ?
C21 C22 . 1.380(2) ?
C21 H21 . 0.95 ?
C22 C23 . 1.385(2) ?
C23 C24 . 1.3837(19) ?
C23 H23 . 0.95 ?
C24 H24 . 0.95 ?
O3 C25 . 1.2304(18) ?
O4 C28 . 1.2363(19) ?
N3 C25 . 1.330(2) ?
N3 C27 . 1.451(2) ?
N3 C26 . 1.453(2) ?
N4 C28 . 1.319(2) ?
N4 C29 . 1.454(2) ?
N4 C30 . 1.454(2) ?
C25 H25 . 0.95 ?
C26 H26A . 0.98 ?
C26 H26B . 0.98 ?
C26 H26C . 0.98 ?
C27 H27A . 0.98 ?
C27 H27B . 0.98 ?
C27 H27C . 0.98 ?
C28 H28 . 0.95 ?
C29 H29A . 0.98 ?
C29 H29B . 0.98 ?
C29 H29C . 0.98 ?
C30 H30A . 0.98 ?
C30 H30B . 0.98 ?
C30 H30C . 0.98 ?

loop_
_geom_hbond_atom_site_label_D
_geom_hbond_atom_site_label_H
_geom_hbond_atom_site_label_A
_geom_hbond_site_symmetry_A
_geom_hbond_distance_DH
_geom_hbond_distance_HA
_geom_hbond_distance_DA
_geom_hbond_angle_DHA
N2 H2N O3 . 0.89(2) 2.02(2) 2.9040(17) 168(2)
C23 H23 O4 . 0.95 2.39 3.3258(19) 167
N1 H1N O4 1_656 0.85(2) 2.01(2) 2.8536(17) 173(2)
C2 H2 O3 2_666 0.95 2.54 3.4458(19) 160
C6 H6 O2 2_776 0.95 2.38 3.3214(19) 169
C16 H16 O3 1_656 0.95 2.54 3.3949(19) 151
C21 H21 O1 1_565 0.95 2.37 3.1719(19) 142

loop_
_geom_torsion_atom_site_label_1
_geom_torsion_atom_site_label_2
_geom_torsion_atom_site_label_3
_geom_torsion_atom_site_label_4
_geom_torsion_site_symmetry_1
_geom_torsion_site_symmetry_2
_geom_torsion_site_symmetry_3
_geom_torsion_site_symmetry_4
_geom_torsion
_geom_torsion_publ_flag
C9 C1 C2 C3 . . . . -3.5(2) ?
C11 C1 C2 C3 . . . . 177.63(12) ?
C1 C2 C3 C4 . . . . 0.2(2) ?
C2 C3 C4 C10 . . . . 2.9(2) ?
C2 C3 C4 C18 . . . . -175.08(12) ?
C10 C5 C6 C7 . . . . -0.4(2) ?
C5 C6 C7 C8 . . . . 0.1(2) ?
C6 C7 C8 C9 . . . . 0.6(2) ?
C7 C8 C9 C1 . . . . 178.28(14) ?
C7 C8 C9 C10 . . . . -0.8(2) ?
C2 C1 C9 C8 . . . . -175.58(13) ?
C11 C1 C9 C8 . . . . 3.2(2) ?
C2 C1 C9 C10 . . . . 3.53(19) ?
C11 C1 C9 C10 . . . . -177.64(12) ?
C6 C5 C10 C9 . . . . 0.1(2) ?
C6 C5 C10 C4 . . . . -178.02(13) ?
C8 C9 C10 C5 . . . . 0.50(19) ?
C1 C9 C10 C5 . . . . -178.66(12) ?
C8 C9 C10 C4 . . . . 178.70(12) ?
C1 C9 C10 C4 . . . . -0.46(19) ?
C3 C4 C10 C5 . . . . 175.41(13) ?
C18 C4 C10 C5 . . . . -6.6(2) ?
C3 C4 C10 C9 . . . . -2.72(19) ?
C18 C4 C10 C9 . . . . 175.26(12) ?
C12 N1 C11 O1 . . . . -3.3(2) ?
C12 N1 C11 C1 . . . . 174.14(12) ?
C2 C1 C11 O1 . . . . 55.39(18) ?
C9 C1 C11 O1 . . . . -123.49(16) ?
C2 C1 C11 N1 . . . . -122.19(14) ?
C9 C1 C11 N1 . . . . 58.93(17) ?
C11 N1 C12 C13 . . . . 12.7(2) ?
C11 N1 C12 C17 . . . . -166.47(13) ?
C17 C12 C13 C14 . . . . 0.4(2) ?
N1 C12 C13 C14 . . . . -178.74(13) ?
C12 C13 C14 C15 . . . . 0.1(2) ?
C13 C14 C15 C16 . . . . -0.4(2) ?
C13 C14 C15 Cl1 . . . . 179.37(11) ?
C14 C15 C16 C17 . . . . 0.1(2) ?
Cl1 C15 C16 C17 . . . . -179.65(10) ?
C15 C16 C17 C12 . . . . 0.4(2) ?
C13 C12 C17 C16 . . . . -0.7(2) ?
N1 C12 C17 C16 . . . . 178.50(13) ?
C19 N2 C18 O2 . . . . 2.1(2) ?
C19 N2 C18 C4 . . . . -178.44(13) ?
C3 C4 C18 O2 . . . . 112.28(16) ?
C10 C4 C18 O2 . . . . -65.73(18) ?
C3 C4 C18 N2 . . . . -67.17(17) ?
C10 C4 C18 N2 . . . . 114.83(14) ?
C18 N2 C19 C24 . . . . 168.17(14) ?
C18 N2 C19 C20 . . . . -13.1(2) ?
C24 C19 C20 C21 . . . . -1.0(2) ?
N2 C19 C20 C21 . . . . -179.70(13) ?
C19 C20 C21 C22 . . . . 0.4(2) ?
C20 C21 C22 C23 . . . . 0.4(2) ?
C20 C21 C22 Cl2 . . . . -179.51(11) ?
C21 C22 C23 C24 . . . . -0.6(2) ?
Cl2 C22 C23 C24 . . . . 179.40(12) ?
C22 C23 C24 C19 . . . . -0.2(2) ?
C20 C19 C24 C23 . . . . 0.9(2) ?
N2 C19 C24 C23 . . . . 179.69(13) ?
C27 N3 C25 O3 . . . . 0.4(3) ?
C26 N3 C25 O3 . . . . 178.82(17) ?
C29 N4 C28 O4 . . . . -178.55(14) ?
C30 N4 C28 O4 . . . . -1.5(2) ?

loop_
_cod_related_entry_id
_cod_related_entry_database
_cod_related_entry_code
1 ChemSpider 30655878
